data_2228317
loop_
_publ_author_name
'Smith, Graham'
'Wermuth, Urs D.'
'Young, David J.'

_publ_section_title
;
 Bis(4-carbamoylpiperidinium) biphenyl-4,4'-disulfonate
;
_journal_coeditor_code FL2328
_journal_issue 12
_journal_name_full 'Acta Crystallographica Section E'
_journal_page_first o3160
_journal_page_last o3161
_journal_paper_doi 10.1107/S1600536810045526
_journal_volume 66
_journal_year 2010
_chemical_formula_iupac '2C6 H13 N2 O +, C12 H8 O6 S2 -'
_chemical_formula_moiety '2(C6 H13 N2 O +), C12 H8 O6 S2 -'
_chemical_formula_sum 'C24 H34 N4 O8 S2'
_chemical_formula_weight 570.69
_chemical_name_common 'isponipecotamide biphenyl-4,4'-disulfonate'
_chemical_name_systematic
;
bis(4-carbamoylpiperidinium) biphenyl-4,4'-disulfonate
;
_space_group_IT_number 2
_symmetry_cell_setting triclinic
_symmetry_space_group_name_Hall '-P 1'
_symmetry_space_group_name_H-M 'P -1'
_atom_sites_solution_hydrogens geom
_atom_sites_solution_primary direct
_atom_sites_solution_secondary difmap
_audit_creation_method SHELXL97
_cell_angle_alpha 112.255(5)
_cell_angle_beta 97.166(5)
_cell_angle_gamma 101.714(4)
_cell_formula_units_Z 3
_cell_length_a 8.2530(4)
_cell_length_b 16.0418(8)
_cell_length_c 16.7408(11)
_cell_measurement_reflns_used 8867
_cell_measurement_temperature 200(2)
_cell_measurement_theta_max 28.82
_cell_measurement_theta_min 3.15
_cell_volume 1958.2(2)
_computing_cell_refinement '<i>CrysAlis Pro</i> (Oxford Diffraction, 2009)'
_computing_data_collection '<i>CrysAlis Pro</i> (Oxford Diffraction, 2009)'
_computing_data_reduction '<i>CrysAlis Pro</i> (Oxford Diffraction, 2009)'
_computing_molecular_graphics '<i>PLATON</i> (Spek, 2009)'
_computing_publication_material '<i>PLATON</i> (Spek, 2009)'
_computing_structure_refinement '<i>SHELXL97</i> (Sheldrick, 2008) within <i>WinGX</i> (Farrugia, 1999)'
_computing_structure_solution '<i>SHELXS97</i> (Sheldrick, 2008)'
_diffrn_ambient_temperature 200(2)
_diffrn_measured_fraction_theta_full 0.998
_diffrn_measured_fraction_theta_max 0.998
_diffrn_measurement_device_type 'Oxford Diffraction Gemini-S Ultra CCD-detector'
_diffrn_measurement_method '\w scans'
_diffrn_radiation_monochromator graphite
_diffrn_radiation_source 'Enhance (Mo) X-ray source'
_diffrn_radiation_type MoK\a
_diffrn_radiation_wavelength 0.71073
_diffrn_reflns_av_R_equivalents 0.0306
_diffrn_reflns_av_sigmaI/netI 0.0289
_diffrn_reflns_limit_h_max 10
_diffrn_reflns_limit_h_min -10
_diffrn_reflns_limit_k_max 19
_diffrn_reflns_limit_k_min -19
_diffrn_reflns_limit_l_max 20
_diffrn_reflns_limit_l_min -20
_diffrn_reflns_number 23474
_diffrn_reflns_theta_full 26.00
_diffrn_reflns_theta_max 26.00
_diffrn_reflns_theta_min 3.17
_diffrn_standards_number 0
_exptl_absorpt_coefficient_mu 0.260
_exptl_absorpt_correction_T_max 0.980
_exptl_absorpt_correction_T_min 0.911
_exptl_absorpt_correction_type multi-scan
_exptl_absorpt_process_details '(<i>CrysAlis Pro</i>; Oxford Diffraction, 2009)'
_exptl_crystal_colour colourless
_exptl_crystal_density_diffrn 1.452
_exptl_crystal_density_method 'not measured'
_exptl_crystal_description plate
_exptl_crystal_F_000 906
_exptl_crystal_size_max 0.40
_exptl_crystal_size_mid 0.40
_exptl_crystal_size_min 0.20
_refine_diff_density_max 0.402
_refine_diff_density_min -0.511
_refine_ls_extinction_method none
_refine_ls_goodness_of_fit_ref 1.092
_refine_ls_hydrogen_treatment mixed
_refine_ls_matrix_type full
_refine_ls_number_parameters 562
_refine_ls_number_reflns 7679
_refine_ls_number_restraints 0
_refine_ls_restrained_S_all 1.092
_refine_ls_R_factor_all 0.0453
_refine_ls_R_factor_gt 0.0352
_refine_ls_shift/su_max 0.002
_refine_ls_shift/su_mean 0.000
_refine_ls_structure_factor_coef Fsqd
_refine_ls_weighting_details 'calc w=1/[\s^2^(Fo^2^)+(0.0573P)^2^+0.2150P] where P=(Fo^2^+2Fc^2^)/3'
_refine_ls_weighting_scheme calc
_refine_ls_wR_factor_gt 0.0948
_refine_ls_wR_factor_ref 0.0979
_reflns_number_gt 6364
_reflns_number_total 7679
_reflns_threshold_expression I>2\s(I)
_cod_data_source_file fl2328.cif
_cod_data_source_block I
_cod_database_code 2228317
_cod_database_fobs_code 2228317

loop_
_symmetry_equiv_pos_as_xyz
'x, y, z'
'-x, -y, -z'

loop_
_atom_site_aniso_label
_atom_site_aniso_U_11
_atom_site_aniso_U_22
_atom_site_aniso_U_33
_atom_site_aniso_U_12
_atom_site_aniso_U_13
_atom_site_aniso_U_23
S4A 0.0211(2) 0.0127(2) 0.0207(2) 0.0049(2) 0.0017(2) 0.0052(2)
S41A 0.0192(2) 0.0124(2) 0.0199(2) 0.0052(2) 0.0027(2) 0.0055(2)
O41A 0.0267(7) 0.0239(7) 0.0320(7) 0.0073(5) -0.0051(5) 0.0021(5)
O42A 0.0309(7) 0.0219(6) 0.0413(8) 0.0150(5) 0.0121(6) 0.0128(6)
O43A 0.0493(8) 0.0170(6) 0.0270(7) 0.0023(6) 0.0056(6) 0.0106(5)
O44A 0.0327(7) 0.0181(6) 0.0346(7) 0.0023(5) -0.0101(6) 0.0060(5)
O45A 0.0357(7) 0.0166(6) 0.0290(7) 0.0065(5) 0.0112(5) 0.0116(5)
O46A 0.0286(7) 0.0271(7) 0.0342(7) 0.0173(5) 0.0124(5) 0.0142(6)
C1A 0.0283(9) 0.0170(8) 0.0249(9) 0.0079(7) 0.0060(7) 0.0084(7)
C2A 0.0603(13) 0.0238(9) 0.0373(11) 0.0163(9) 0.0300(10) 0.0185(8)
C3A 0.0530(12) 0.0220(9) 0.0325(10) 0.0184(9) 0.0247(9) 0.0121(8)
C4A 0.0190(8) 0.0145(8) 0.0214(8) 0.0051(6) 0.0017(6) 0.0067(6)
C5A 0.0319(10) 0.0191(8) 0.0242(9) 0.0031(7) 0.0094(7) 0.0091(7)
C6A 0.0367(10) 0.0190(9) 0.0219(9) 0.0080(7) 0.0104(8) 0.0055(7)
C11A 0.0282(9) 0.0169(8) 0.0253(9) 0.0089(7) 0.0082(7) 0.0087(7)
C21A 0.0575(13) 0.0173(9) 0.0186(9) 0.0126(8) 0.0079(8) 0.0046(7)
C31A 0.0461(11) 0.0207(9) 0.0201(8) 0.0135(8) 0.0092(8) 0.0095(7)
C41A 0.0169(8) 0.0132(7) 0.0230(8) 0.0055(6) 0.0049(6) 0.0061(6)
C51A 0.0260(9) 0.0174(8) 0.0191(8) 0.0038(7) 0.0014(7) 0.0053(7)
C61A 0.0333(10) 0.0206(9) 0.0232(9) 0.0070(7) 0.0034(7) 0.0112(7)
S4B 0.0249(2) 0.0130(2) 0.0166(2) 0.0002(2) 0.0045(2) 0.0037(2)
O41B 0.0354(7) 0.0175(6) 0.0318(7) 0.0035(5) -0.0030(6) 0.0109(5)
O42B 0.0215(6) 0.0284(7) 0.0480(8) -0.0020(5) -0.0003(6) 0.0193(6)
O43B 0.0765(11) 0.0197(7) 0.0295(7) -0.0044(7) 0.0292(7) -0.0018(6)
C1B 0.0217(8) 0.0163(9) 0.0213(8) 0.0044(7) 0.0034(7) 0.0067(7)
C2B 0.0372(10) 0.0176(9) 0.0342(10) 0.0094(8) 0.0197(8) 0.0066(8)
C3B 0.0333(10) 0.0204(9) 0.0365(10) 0.0053(8) 0.0201(8) 0.0103(8)
C4B 0.0221(8) 0.0150(8) 0.0171(8) 0.0021(6) 0.0017(6) 0.0063(6)
C5B 0.0443(12) 0.0163(9) 0.0570(13) 0.0063(8) 0.0335(10) 0.0054(9)
C6B 0.0456(12) 0.0184(9) 0.0676(15) 0.0040(9) 0.0410(11) 0.0097(9)
O41C 0.0556(9) 0.0188(6) 0.0341(7) 0.0073(6) 0.0081(6) 0.0116(6)
N1C 0.0262(8) 0.0150(7) 0.0277(8) 0.0031(6) -0.0010(6) 0.0091(6)
N41C 0.1053(19) 0.0143(9) 0.0331(10) 0.0013(10) -0.0090(11) 0.0059(8)
C2C 0.0263(9) 0.0234(9) 0.0280(9) 0.0057(7) 0.0068(7) 0.0128(8)
C3C 0.0273(9) 0.0194(9) 0.0237(9) 0.0074(7) 0.0065(7) 0.0061(7)
C4C 0.0227(8) 0.0159(8) 0.0252(9) 0.0049(7) 0.0009(7) 0.0070(7)
C5C 0.0276(9) 0.0192(9) 0.0283(9) 0.0070(7) 0.0106(7) 0.0084(7)
C6C 0.0306(10) 0.0185(9) 0.0292(9) 0.0096(7) 0.0082(8) 0.0057(7)
C41C 0.0246(9) 0.0184(9) 0.0303(10) 0.0041(7) 0.0039(7) 0.0065(7)
O41D 0.0883(12) 0.0197(7) 0.0329(8) 0.0176(7) 0.0187(8) 0.0127(6)
N1D 0.0213(7) 0.0128(7) 0.0204(7) 0.0038(6) 0.0017(6) 0.0044(6)
N41D 0.1010(17) 0.0167(9) 0.0259(9) 0.0179(9) 0.0114(10) 0.0050(7)
C2D 0.0216(8) 0.0179(8) 0.0238(8) 0.0066(7) 0.0063(7) 0.0058(7)
C3D 0.0235(9) 0.0179(8) 0.0289(9) 0.0046(7) 0.0080(7) 0.0091(7)
C4D 0.0242(9) 0.0144(8) 0.0223(8) 0.0052(6) 0.0012(7) 0.0050(7)
C5D 0.0266(9) 0.0206(8) 0.0201(8) 0.0108(7) 0.0061(7) 0.0058(7)
C6D 0.0236(9) 0.0201(8) 0.0224(8) 0.0055(7) 0.0070(7) 0.0082(7)
C41D 0.0361(10) 0.0162(8) 0.0278(9) 0.0058(7) 0.0028(8) 0.0059(7)
O41E 0.0664(10) 0.0169(6) 0.0357(8) 0.0029(6) 0.0097(7) 0.0087(6)
N1E 0.0237(8) 0.0137(7) 0.0252(8) 0.0040(6) 0.0054(6) 0.0058(6)
N41E 0.0875(16) 0.0170(9) 0.0299(10) 0.0026(9) 0.0118(10) 0.0040(8)
C2E 0.0216(9) 0.0196(9) 0.0308(9) 0.0053(7) 0.0022(7) 0.0077(7)
C3E 0.0242(9) 0.0191(9) 0.0329(10) 0.0081(7) 0.0030(7) 0.0088(7)
C4E 0.0258(9) 0.0156(8) 0.0279(9) 0.0062(7) 0.0098(7) 0.0063(7)
C5E 0.0196(8) 0.0208(9) 0.0214(8) 0.0033(7) 0.0044(7) 0.0064(7)
C6E 0.0241(9) 0.0210(8) 0.0243(9) 0.0091(7) 0.0053(7) 0.0098(7)
C41E 0.0336(10) 0.0170(9) 0.0301(10) 0.0067(7) 0.0100(8) 0.0059(7)

loop_
_atom_site_type_symbol
_atom_site_label
_atom_site_fract_x
_atom_site_fract_y
_atom_site_fract_z
_atom_site_U_iso_or_equiv
_atom_site_thermal_displace_type
_atom_site_calc_flag
_atom_site_refinement_flags
_atom_site_occupancy
S S4A 0.82703(5) 0.13767(3) 0.09291(3) 0.01900(10) Uani . . 1.000
S S41A 1.06493(5) 0.86976(3) 0.25435(3) 0.01760(10) Uani . . 1.000
O O41A 0.66717(15) 0.10391(8) 0.02904(8) 0.0316(4) Uani . . 1.000
O O42A 0.96363(15) 0.10371(8) 0.05433(9) 0.0298(4) Uani . . 1.000
O O43A 0.81159(17) 0.12200(8) 0.17254(8) 0.0320(4) Uani . . 1.000
O O44A 1.20766(16) 0.92224(8) 0.32924(8) 0.0325(4) Uani . . 1.000
O O45A 1.09354(15) 0.87918(8) 0.17312(8) 0.0262(4) Uani . . 1.000
O O46A 0.90432(15) 0.88868(8) 0.27438(8) 0.0274(4) Uani . . 1.000
C C1A 0.9569(2) 0.45553(11) 0.17383(11) 0.0232(5) Uani . . 1.000
C C2A 1.0003(3) 0.39525(13) 0.09888(13) 0.0360(6) Uani . . 1.000
C C3A 0.9652(3) 0.29980(13) 0.07588(13) 0.0328(6) Uani . . 1.000
C C4A 0.88737(19) 0.26213(11) 0.12834(10) 0.0187(5) Uani . . 1.000
C C5A 0.8481(2) 0.32059(11) 0.20427(11) 0.0253(5) Uani . . 1.000
C C6A 0.8821(2) 0.41650(12) 0.22664(11) 0.0264(5) Uani . . 1.000
C C11A 0.9856(2) 0.55740(11) 0.19442(11) 0.0228(5) Uani . . 1.000
C C21A 0.9620(3) 0.58684(12) 0.12643(12) 0.0317(6) Uani . . 1.000
C C31A 0.9889(2) 0.68127(12) 0.14384(11) 0.0278(5) Uani . . 1.000
C C41A 1.03869(19) 0.74839(10) 0.23078(10) 0.0179(4) Uani . . 1.000
C C51A 1.0628(2) 0.72092(11) 0.29954(11) 0.0222(5) Uani . . 1.000
C C61A 1.0355(2) 0.62611(12) 0.28137(11) 0.0254(5) Uani . . 1.000
S S4B 0.68682(5) 0.13983(3) 0.41642(3) 0.01970(10) Uani . . 1.000
O O41B 0.76007(16) 0.12258(8) 0.49054(8) 0.0296(4) Uani . . 1.000
O O42B 0.50633(15) 0.13283(9) 0.41138(9) 0.0337(4) Uani . . 1.000
O O43B 0.7264(2) 0.08532(9) 0.33419(9) 0.0468(5) Uani . . 1.000
C C1B 0.9546(2) 0.44969(10) 0.48803(10) 0.0204(5) Uani . . 1.000
C C2B 0.8136(2) 0.42503(12) 0.52040(12) 0.0295(6) Uani . . 1.000
C C3B 0.7291(2) 0.33169(12) 0.49779(12) 0.0297(6) Uani . . 1.000
C C4B 0.7862(2) 0.26027(11) 0.44236(10) 0.0189(5) Uani . . 1.000
C C5B 0.9239(3) 0.28263(13) 0.40861(15) 0.0405(7) Uani . . 1.000
C C6B 1.0080(3) 0.37604(13) 0.43145(15) 0.0445(7) Uani . . 1.000
O O41C 0.57028(18) 0.62179(8) 0.78553(9) 0.0366(4) Uani . . 1.000
N N1C 0.81523(19) 0.94193(10) 0.83011(10) 0.0240(4) Uani . . 1.000
N N41C 0.5061(3) 0.58553(13) 0.64025(13) 0.0569(8) Uani . . 1.000
C C2C 0.8147(2) 0.88438(12) 0.73590(11) 0.0253(5) Uani . . 1.000
C C3C 0.7609(2) 0.77985(11) 0.71370(11) 0.0241(5) Uani . . 1.000
C C4C 0.5934(2) 0.75021(11) 0.74070(11) 0.0222(5) Uani . . 1.000
C C5C 0.6059(2) 0.81317(11) 0.83729(11) 0.0250(5) Uani . . 1.000
C C6C 0.6456(2) 0.91528(12) 0.85156(12) 0.0268(5) Uani . . 1.000
C C41C 0.5546(2) 0.64687(12) 0.72451(12) 0.0261(5) Uani . . 1.000
O O41D 0.4858(2) -0.39280(9) 0.08881(9) 0.0455(5) Uani . . 1.000
N N1D 0.68074(18) -0.06252(10) 0.16379(9) 0.0194(4) Uani . . 1.000
N N41D 0.4860(3) -0.41732(12) -0.05238(12) 0.0491(7) Uani . . 1.000
C C2D 0.5026(2) -0.10376(11) 0.16829(11) 0.0217(5) Uani . . 1.000
C C3D 0.4735(2) -0.20812(11) 0.14410(11) 0.0236(5) Uani . . 1.000
C C4D 0.5034(2) -0.25961(11) 0.05190(11) 0.0215(5) Uani . . 1.000
C C5D 0.6816(2) -0.21258(11) 0.04612(11) 0.0225(5) Uani . . 1.000
C C6D 0.7099(2) -0.10792(11) 0.07259(11) 0.0221(5) Uani . . 1.000
C C41D 0.4893(2) -0.36272(12) 0.03098(12) 0.0284(5) Uani . . 1.000
O O41E 0.40936(19) 0.39100(9) 0.59760(9) 0.0419(5) Uani . . 1.000
N N1E 0.30389(18) 0.06166(10) 0.51160(10) 0.0218(4) Uani . . 1.000
N N41E 0.4681(3) 0.41519(13) 0.74075(12) 0.0486(7) Uani . . 1.000
C C2E 0.1532(2) 0.10154(11) 0.50968(12) 0.0253(5) Uani . . 1.000
C C3E 0.2165(2) 0.20717(11) 0.53852(12) 0.0260(5) Uani . . 1.000
C C4E 0.3342(2) 0.25597(11) 0.63063(11) 0.0235(5) Uani . . 1.000
C C5E 0.4817(2) 0.21023(11) 0.63280(11) 0.0217(5) Uani . . 1.000
C C6E 0.4159(2) 0.10470(11) 0.60222(11) 0.0226(5) Uani . . 1.000
C C41E 0.4060(2) 0.36065(12) 0.65494(12) 0.0279(6) Uani . . 1.000
H H2A 1.05390 0.41990 0.06390 0.0430 Uiso calc R 1.000
H H3A 0.99360 0.26100 0.02550 0.0390 Uiso calc R 1.000
H H5A 0.79910 0.29580 0.24040 0.0300 Uiso calc R 1.000
H H6A 0.85450 0.45500 0.27750 0.0320 Uiso calc R 1.000
H H21A 0.92760 0.54240 0.06810 0.0380 Uiso calc R 1.000
H H31A 0.97360 0.69930 0.09740 0.0330 Uiso calc R 1.000
H H51A 1.09720 0.76570 0.35780 0.0270 Uiso calc R 1.000
H H61A 1.05070 0.60830 0.32800 0.0300 Uiso calc R 1.000
H H2B 0.77440 0.47210 0.55830 0.0350 Uiso calc R 1.000
H H3B 0.63440 0.31750 0.52000 0.0360 Uiso calc R 1.000
H H5B 0.96150 0.23510 0.37020 0.0490 Uiso calc R 1.000
H H6B 1.10180 0.38960 0.40840 0.0530 Uiso calc R 1.000
H H4C 0.50110 0.75830 0.70390 0.0270 Uiso calc R 1.000
H H11C 0.896(3) 0.9334(14) 0.8666(14) 0.035(5) Uiso . . 1.000
H H12C 0.841(3) 1.0017(15) 0.8368(13) 0.040(6) Uiso . . 1.000
H H21C 0.73720 0.89820 0.69720 0.0300 Uiso calc R 1.000
H H22C 0.92740 0.90080 0.72550 0.0300 Uiso calc R 1.000
H H31C 0.74690 0.74480 0.65050 0.0290 Uiso calc R 1.000
H H32C 0.85010 0.76410 0.74390 0.0290 Uiso calc R 1.000
H H41C 0.493(3) 0.6046(19) 0.6029(18) 0.065(9) Uiso . . 1.000
H H42C 0.476(3) 0.5247(18) 0.6280(15) 0.052(7) Uiso . . 1.000
H H51C 0.69450 0.80460 0.87490 0.0300 Uiso calc R 1.000
H H52C 0.49940 0.79590 0.85360 0.0300 Uiso calc R 1.000
H H61C 0.64880 0.95470 0.91260 0.0320 Uiso calc R 1.000
H H62C 0.55820 0.92410 0.81360 0.0320 Uiso calc R 1.000
H H4D 0.41820 -0.25600 0.00790 0.0260 Uiso calc R 1.000
H H11D 0.700(2) -0.0010(14) 0.1780(12) 0.027(5) Uiso . . 1.000
H H12D 0.758(3) -0.0705(13) 0.2020(13) 0.030(5) Uiso . . 1.000
H H21D 0.42150 -0.09430 0.12760 0.0260 Uiso calc R 1.000
H H22D 0.48600 -0.07260 0.22760 0.0260 Uiso calc R 1.000
H H31D 0.35810 -0.23460 0.14580 0.0280 Uiso calc R 1.000
H H32D 0.54980 -0.21690 0.18740 0.0280 Uiso calc R 1.000
H H41D 0.484(3) -0.4805(18) -0.0685(16) 0.055(7) Uiso . . 1.000
H H42D 0.494(3) -0.3950(17) -0.0905(16) 0.057(7) Uiso . . 1.000
H H51D 0.76660 -0.22230 0.08460 0.0270 Uiso calc R 1.000
H H52D 0.69560 -0.24200 -0.01400 0.0270 Uiso calc R 1.000
H H61D 0.82510 -0.08030 0.07130 0.0270 Uiso calc R 1.000
H H62D 0.63250 -0.09770 0.03090 0.0270 Uiso calc R 1.000
H H4E 0.26970 0.24880 0.67400 0.0280 Uiso calc R 1.000
H H11E 0.364(2) 0.0718(12) 0.4732(12) 0.020(5) Uiso . . 1.000
H H12E 0.266(2) -0.0024(15) 0.4951(12) 0.032(5) Uiso . . 1.000
H H21E 0.08570 0.08870 0.54930 0.0300 Uiso calc R 1.000
H H22E 0.08230 0.07240 0.45030 0.0300 Uiso calc R 1.000
H H31E 0.27690 0.21920 0.49610 0.0310 Uiso calc R 1.000
H H32E 0.12000 0.23310 0.53880 0.0310 Uiso calc R 1.000
H H41E 0.460(3) 0.3938(18) 0.7821(18) 0.068(8) Uiso . . 1.000
H H42E 0.508(3) 0.4760(17) 0.7557(15) 0.051(7) Uiso . . 1.000
H H51E 0.55330 0.22300 0.59470 0.0260 Uiso calc R 1.000
H H52E 0.55040 0.23760 0.69260 0.0260 Uiso calc R 1.000
H H61E 0.51080 0.07760 0.60160 0.0270 Uiso calc R 1.000
H H62E 0.35260 0.09170 0.64320 0.0270 Uiso calc R 1.000

loop_
_atom_type_symbol
_atom_type_description
_atom_type_scat_dispersion_real
_atom_type_scat_dispersion_imag
_atom_type_scat_source
C C 0.0033 0.0016 'International Tables Vol C Tables 4.2.6.8 and 6.1.1.4'
H H 0.0000 0.0000 'International Tables Vol C Tables 4.2.6.8 and 6.1.1.4'
N N 0.0061 0.0033 'International Tables Vol C Tables 4.2.6.8 and 6.1.1.4'
O O 0.0106 0.0060 'International Tables Vol C Tables 4.2.6.8 and 6.1.1.4'
S S 0.1246 0.1234 'International Tables Vol C Tables 4.2.6.8 and 6.1.1.4'

loop_
_geom_angle_atom_site_label_1
_geom_angle_atom_site_label_2
_geom_angle_atom_site_label_3
_geom_angle_site_symmetry_1
_geom_angle_site_symmetry_2
_geom_angle_site_symmetry_3
_geom_angle
_geom_angle_publ_flag
O41A S4A O42A . . . 113.10(8) no
O41A S4A O43A . . . 113.03(8) no
O41A S4A C4A . . . 105.39(8) no
O42A S4A O43A . . . 112.15(8) no
O42A S4A C4A . . . 106.45(8) no
O43A S4A C4A . . . 106.00(8) no
O44A S41A O45A . . . 113.64(8) no
O44A S41A O46A . . . 112.80(8) no
O44A S41A C41A . . . 106.64(8) no
O45A S41A O46A . . . 111.65(8) no
O45A S41A C41A . . . 105.75(8) no
O46A S41A C41A . . . 105.63(8) no
O41B S4B C4B . . . 105.82(8) no
O42B S4B O43B . . . 114.33(9) no
O42B S4B C4B . . . 105.54(9) no
O43B S4B C4B . . . 106.30(8) no
O41B S4B O42B . . . 111.02(8) no
O41B S4B O43B . . . 113.05(9) no
C2C N1C C6C . . . 111.72(14) no
C6C N1C H12C . . . 110.7(16) no
C2C N1C H12C . . . 105.9(13) no
H11C N1C H12C . . . 110(2) no
C2C N1C H11C . . . 109.3(14) no
C6C N1C H11C . . . 108.7(15) no
C41C N41C H42C . . . 118.7(15) no
H41C N41C H42C . . . 122(3) no
C41C N41C H41C . . . 119(2) no
C2D N1D C6D . . . 111.19(13) no
H11D N1D H12D . . . 108.3(18) no
C6D N1D H12D . . . 108.2(14) no
C2D N1D H11D . . . 110.7(11) no
C6D N1D H11D . . . 107.7(12) no
C2D N1D H12D . . . 110.6(15) no
C41D N41D H41D . . . 120.1(15) no
C41D N41D H42D . . . 120.8(18) no
H41D N41D H42D . . . 119(2) no
C2E N1E C6E . . . 111.37(14) no
C2E N1E H12E . . . 109.5(11) no
C6E N1E H11E . . . 109.5(11) no
H11E N1E H12E . . . 109.0(17) no
C6E N1E H12E . . . 107.9(12) no
C2E N1E H11E . . . 109.5(12) no
C41E N41E H42E . . . 116.8(15) no
H41E N41E H42E . . . 120(2) no
C41E N41E H41E . . . 122.5(19) no
C2A C1A C6A . . . 117.65(18) no
C6A C1A C11A . . . 121.55(15) no
C2A C1A C11A . . . 120.78(17) no
C1A C2A C3A . . . 121.5(2) no
C2A C3A C4A . . . 119.86(19) no
S4A C4A C5A . . . 120.85(14) no
C3A C4A C5A . . . 119.74(18) no
S4A C4A C3A . . . 119.29(13) no
C4A C5A C6A . . . 120.16(16) no
C1A C6A C5A . . . 121.03(16) no
C1A C11A C61A . . . 121.88(16) no
C21A C11A C61A . . . 117.61(17) no
C1A C11A C21A . . . 120.51(16) no
C11A C21A C31A . . . 121.60(17) no
C21A C31A C41A . . . 119.81(17) no
C31A C41A C51A . . . 119.70(16) no
S41A C41A C31A . . . 120.26(13) no
S41A C41A C51A . . . 120.01(12) no
C41A C51A C61A . . . 120.03(15) no
C11A C61A C51A . . . 121.24(17) no
C3A C2A H2A . . . 119.00 no
C1A C2A H2A . . . 119.00 no
C4A C3A H3A . . . 120.00 no
C2A C3A H3A . . . 120.00 no
C6A C5A H5A . . . 120.00 no
C4A C5A H5A . . . 120.00 no
C5A C6A H6A . . . 119.00 no
C1A C6A H6A . . . 120.00 no
C31A C21A H21A . . . 119.00 no
C11A C21A H21A . . . 119.00 no
C41A C31A H31A . . . 120.00 no
C21A C31A H31A . . . 120.00 no
C41A C51A H51A . . . 120.00 no
C61A C51A H51A . . . 120.00 no
C51A C61A H61A . . . 119.00 no
C11A C61A H61A . . . 119.00 no
C2B C1B C6B . . . 116.53(17) no
C1B C1B C6B 2_766 . . 121.34(16) no
C1B C1B C2B 2_766 . . 122.13(15) no
C1B C2B C3B . . . 122.04(17) no
C2B C3B C4B . . . 120.08(16) no
S4B C4B C5B . . . 119.76(15) no
C3B C4B C5B . . . 119.07(18) no
S4B C4B C3B . . . 121.16(14) no
C4B C5B C6B . . . 120.6(2) no
C1B C6B C5B . . . 121.6(2) no
C3B C2B H2B . . . 119.00 no
C1B C2B H2B . . . 119.00 no
C4B C3B H3B . . . 120.00 no
C2B C3B H3B . . . 120.00 no
C6B C5B H5B . . . 120.00 no
C4B C5B H5B . . . 120.00 no
C1B C6B H6B . . . 119.00 no
C5B C6B H6B . . . 119.00 no
N1C C2C C3C . . . 111.39(15) no
C2C C3C C4C . . . 112.68(14) no
C3C C4C C41C . . . 110.21(14) no
C3C C4C C5C . . . 109.64(14) no
C5C C4C C41C . . . 111.56(15) no
C4C C5C C6C . . . 110.43(15) no
N1C C6C C5C . . . 108.74(14) no
O41C C41C C4C . . . 122.36(16) no
N41C C41C C4C . . . 115.82(17) no
O41C C41C N41C . . . 121.8(2) no
N1C C2C H21C . . . 109.00 no
H21C C2C H22C . . . 108.00 no
C3C C2C H21C . . . 109.00 no
C3C C2C H22C . . . 109.00 no
N1C C2C H22C . . . 109.00 no
C2C C3C H31C . . . 109.00 no
H31C C3C H32C . . . 108.00 no
C4C C3C H31C . . . 109.00 no
C2C C3C H32C . . . 109.00 no
C4C C3C H32C . . . 109.00 no
C41C C4C H4C . . . 108.00 no
C3C C4C H4C . . . 108.00 no
C5C C4C H4C . . . 108.00 no
C4C C5C H51C . . . 110.00 no
C6C C5C H51C . . . 110.00 no
C6C C5C H52C . . . 110.00 no
H51C C5C H52C . . . 108.00 no
C4C C5C H52C . . . 110.00 no
H61C C6C H62C . . . 108.00 no
C5C C6C H62C . . . 110.00 no
C5C C6C H61C . . . 110.00 no
N1C C6C H62C . . . 110.00 no
N1C C6C H61C . . . 110.00 no
N1D C2D C3D . . . 109.63(14) no
C2D C3D C4D . . . 111.47(15) no
C3D C4D C41D . . . 111.38(15) no
C3D C4D C5D . . . 109.69(14) no
C5D C4D C41D . . . 109.04(14) no
C4D C5D C6D . . . 112.15(14) no
N1D C6D C5D . . . 109.64(14) no
O41D C41D C4D . . . 121.79(16) no
O41D C41D N41D . . . 122.00(19) no
N41D C41D C4D . . . 116.18(17) no
N1D C2D H22D . . . 110.00 no
N1D C2D H21D . . . 110.00 no
C3D C2D H22D . . . 110.00 no
H21D C2D H22D . . . 108.00 no
C3D C2D H21D . . . 110.00 no
H31D C3D H32D . . . 108.00 no
C2D C3D H31D . . . 109.00 no
C2D C3D H32D . . . 109.00 no
C4D C3D H32D . . . 109.00 no
C4D C3D H31D . . . 109.00 no
C41D C4D H4D . . . 109.00 no
C3D C4D H4D . . . 109.00 no
C5D C4D H4D . . . 109.00 no
C6D C5D H51D . . . 109.00 no
C4D C5D H51D . . . 109.00 no
C4D C5D H52D . . . 109.00 no
H51D C5D H52D . . . 108.00 no
C6D C5D H52D . . . 109.00 no
N1D C6D H62D . . . 110.00 no
N1D C6D H61D . . . 110.00 no
C5D C6D H62D . . . 110.00 no
H61D C6D H62D . . . 108.00 no
C5D C6D H61D . . . 110.00 no
N1E C2E C3E . . . 109.19(14) no
C2E C3E C4E . . . 111.85(15) no
C3E C4E C41E . . . 110.66(15) no
C5E C4E C41E . . . 109.62(14) no
C3E C4E C5E . . . 109.63(14) no
C4E C5E C6E . . . 111.42(14) no
N1E C6E C5E . . . 110.18(15) no
O41E C41E C4E . . . 121.27(16) no
N41E C41E C4E . . . 116.03(17) no
O41E C41E N41E . . . 122.7(2) no
N1E C2E H21E . . . 110.00 no
N1E C2E H22E . . . 110.00 no
C3E C2E H21E . . . 110.00 no
C3E C2E H22E . . . 110.00 no
H21E C2E H22E . . . 108.00 no
C2E C3E H31E . . . 109.00 no
C2E C3E H32E . . . 109.00 no
C4E C3E H31E . . . 109.00 no
C4E C3E H32E . . . 109.00 no
H31E C3E H32E . . . 108.00 no
C3E C4E H4E . . . 109.00 no
C5E C4E H4E . . . 109.00 no
C41E C4E H4E . . . 109.00 no
C4E C5E H51E . . . 109.00 no
C4E C5E H52E . . . 109.00 no
C6E C5E H51E . . . 109.00 no
C6E C5E H52E . . . 109.00 no
H51E C5E H52E . . . 108.00 no
N1E C6E H61E . . . 110.00 no
N1E C6E H62E . . . 110.00 no
C5E C6E H61E . . . 110.00 no
C5E C6E H62E . . . 110.00 no
H61E C6E H62E . . . 108.00 no

loop_
_geom_bond_atom_site_label_1
_geom_bond_atom_site_label_2
_geom_bond_site_symmetry_1
_geom_bond_site_symmetry_2
_geom_bond_distance
_geom_bond_publ_flag
S4A O41A . . 1.4479(13) no
S4A O42A . . 1.4661(14) no
S4A O43A . . 1.4628(14) no
S4A C4A . . 1.7921(19) no
S41A O44A . . 1.4483(13) no
S41A O45A . . 1.4660(13) no
S41A O46A . . 1.4693(13) no
S41A C41A . . 1.7941(18) no
S4B O42B . . 1.4602(14) no
S4B O43B . . 1.4432(15) no
S4B C4B . . 1.7962(19) no
S4B O41B . . 1.4569(14) no
O41C C41C . . 1.234(2) no
O41D C41D . . 1.235(2) no
O41E C41E . . 1.231(2) no
N1C C2C . . 1.495(2) no
N1C C6C . . 1.507(2) no
N41C C41C . . 1.329(3) no
N1C H12C . . 0.90(3) no
N1C H11C . . 0.91(2) no
N41C H42C . . 0.89(3) no
N41C H41C . . 0.80(3) no
N1D C2D . . 1.508(2) no
N1D C6D . . 1.497(2) no
N41D C41D . . 1.331(3) no
N1D H11D . . 0.90(2) no
N1D H12D . . 0.91(2) no
N41D H41D . . 0.94(3) no
N41D H42D . . 0.85(3) no
N1E C2E . . 1.512(2) no
N1E C6E . . 1.493(2) no
N41E C41E . . 1.332(3) no
N1E H11E . . 0.901(19) no
N1E H12E . . 0.93(2) no
N41E H42E . . 0.89(3) no
N41E H41E . . 0.89(3) no
C1A C11A . . 1.497(3) no
C1A C6A . . 1.398(3) no
C1A C2A . . 1.404(3) no
C2A C3A . . 1.386(3) no
C3A C4A . . 1.391(3) no
C4A C5A . . 1.387(2) no
C5A C6A . . 1.396(3) no
C11A C21A . . 1.395(3) no
C11A C61A . . 1.398(2) no
C21A C31A . . 1.394(3) no
C31A C41A . . 1.390(2) no
C41A C51A . . 1.386(2) no
C51A C61A . . 1.396(3) no
C2A H2A . . 0.9300 no
C3A H3A . . 0.9300 no
C5A H5A . . 0.9300 no
C6A H6A . . 0.9300 no
C21A H21A . . 0.9300 no
C31A H31A . . 0.9300 no
C51A H51A . . 0.9300 no
C61A H61A . . 0.9300 no
C1B C2B . . 1.392(2) no
C1B C6B . . 1.398(3) no
C1B C1B . 2_766 1.507(2) no
C2B C3B . . 1.397(3) no
C3B C4B . . 1.385(3) no
C4B C5B . . 1.374(3) no
C5B C6B . . 1.397(3) no
C2B H2B . . 0.9300 no
C3B H3B . . 0.9300 no
C5B H5B . . 0.9300 no
C6B H6B . . 0.9300 no
C2C C3C . . 1.527(3) no
C3C C4C . . 1.547(2) no
C4C C5C . . 1.525(2) no
C4C C41C . . 1.532(3) no
C5C C6C . . 1.521(3) no
C2C H22C . . 0.9700 no
C2C H21C . . 0.9700 no
C3C H32C . . 0.9700 no
C3C H31C . . 0.9700 no
C4C H4C . . 0.9800 no
C5C H52C . . 0.9700 no
C5C H51C . . 0.9700 no
C6C H62C . . 0.9700 no
C6C H61C . . 0.9700 no
C2D C3D . . 1.524(3) no
C3D C4D . . 1.529(2) no
C4D C5D . . 1.543(2) no
C4D C41D . . 1.531(3) no
C5D C6D . . 1.524(3) no
C2D H22D . . 0.9700 no
C2D H21D . . 0.9700 no
C3D H31D . . 0.9700 no
C3D H32D . . 0.9700 no
C4D H4D . . 0.9800 no
C5D H52D . . 0.9700 no
C5D H51D . . 0.9700 no
C6D H62D . . 0.9700 no
C6D H61D . . 0.9700 no
C2E C3E . . 1.528(3) no
C3E C4E . . 1.529(2) no
C4E C41E . . 1.535(3) no
C4E C5E . . 1.547(2) no
C5E C6E . . 1.524(3) no
C2E H21E . . 0.9700 no
C2E H22E . . 0.9700 no
C3E H31E . . 0.9700 no
C3E H32E . . 0.9700 no
C4E H4E . . 0.9800 no
C5E H51E . . 0.9700 no
C5E H52E . . 0.9700 no
C6E H61E . . 0.9700 no
C6E H62E . . 0.9700 no

loop_
_geom_hbond_atom_site_label_D
_geom_hbond_atom_site_label_H
_geom_hbond_atom_site_label_A
_geom_hbond_site_symmetry_A
_geom_hbond_distance_DH
_geom_hbond_distance_HA
_geom_hbond_distance_DA
_geom_hbond_angle_DHA
_geom_hbond_publ_flag
N1C H11C O42A 2_766 0.91(2) 1.99(2) 2.889(2) 169(2) yes
N1C H12C O45A 2_776 0.90(3) 1.95(3) 2.838(2) 168.1(18) yes
N1D H11D O43A . 0.90(2) 2.04(2) 2.878(2) 154.6(16) yes
N1D H11D O43B . 0.90(2) 2.407(18) 2.855(2) 111.0(15) yes
N1D H12D O46A 1_545 0.91(2) 1.98(2) 2.877(2) 170(2) yes
N1E H11E O42B . 0.901(19) 2.003(19) 2.878(2) 163.5(18) yes
N1E H12E O44A 1_445 0.93(2) 2.508(18) 2.908(2) 106.2(15) yes
N41C H42C O41E . 0.89(3) 1.95(3) 2.836(3) 178(2) yes
N41D H41D O41D 2_645 0.94(3) 2.00(3) 2.936(3) 171(2) yes
N41D H42D O41C 1_544 0.85(3) 2.34(3) 3.134(2) 158(2) yes
N41E H41E O41D 2_656 0.89(3) 2.16(3) 2.996(2) 158(3) yes
N41E H42E O41C . 0.89(3) 2.13(3) 3.014(3) 172(2) yes
C5B H5B O43B . 0.93 2.57 2.939(3) 104 no
C2C H21C O42B 2_666 0.97 2.36 3.276(2) 156 no
C2D H21D O41A 2_655 0.97 2.57 3.423(2) 147 no
C31A H31A O45A . 0.93 2.58 2.944(2) 104 no
C51A H51A O41B 2_766 0.93 2.45 3.367(2) 169 no
C6C H61C O41A 1_566 0.97 2.41 3.295(2) 152 no
C6E H61E O44A 2_766 0.97 2.46 3.345(2) 151 no
C6D H62D O41A 2_655 0.97 2.52 3.380(2) 148 no

loop_
_geom_torsion_atom_site_label_1
_geom_torsion_atom_site_label_2
_geom_torsion_atom_site_label_3
_geom_torsion_atom_site_label_4
_geom_torsion_site_symmetry_1
_geom_torsion_site_symmetry_2
_geom_torsion_site_symmetry_3
_geom_torsion_site_symmetry_4
_geom_torsion
_geom_torsion_publ_flag
O41A S4A C4A C3A . . . . -81.03(17) no
O41A S4A C4A C5A . . . . 94.97(15) no
O42A S4A C4A C3A . . . . 39.33(17) no
O42A S4A C4A C5A . . . . -144.66(14) no
O43A S4A C4A C3A . . . . 158.91(16) no
O43A S4A C4A C5A . . . . -25.09(16) no
O44A S41A C41A C31A . . . . -143.79(14) no
O44A S41A C41A C51A . . . . 38.29(16) no
O45A S41A C41A C31A . . . . -22.51(16) no
O45A S41A C41A C51A . . . . 159.56(14) no
O46A S41A C41A C31A . . . . 95.98(15) no
O46A S41A C41A C51A . . . . -81.95(15) no
O43B S4B C4B C5B . . . . -24.14(18) no
O42B S4B C4B C3B . . . . 35.67(16) no
O41B S4B C4B C3B . . . . -82.09(15) no
O41B S4B C4B C5B . . . . 96.31(16) no
O42B S4B C4B C5B . . . . -145.93(16) no
O43B S4B C4B C3B . . . . 157.47(15) no
C6C N1C C2C C3C . . . . -55.64(19) no
C2C N1C C6C C5C . . . . 60.94(19) no
C6D N1D C2D C3D . . . . 60.39(18) no
C2D N1D C6D C5D . . . . -59.47(18) no
C2E N1E C6E C5E . . . . -59.72(18) no
C6E N1E C2E C3E . . . . 59.69(19) no
C2A C1A C11A C61A . . . . -143.92(19) no
C11A C1A C6A C5A . . . . 176.71(16) no
C6A C1A C2A C3A . . . . 2.2(3) no
C2A C1A C6A C5A . . . . -1.5(3) no
C6A C1A C11A C21A . . . . -141.7(2) no
C6A C1A C11A C61A . . . . 37.9(2) no
C11A C1A C2A C3A . . . . -176.04(19) no
C2A C1A C11A C21A . . . . 36.5(3) no
C1A C2A C3A C4A . . . . -0.9(3) no
C2A C3A C4A S4A . . . . 174.89(17) no
C2A C3A C4A C5A . . . . -1.2(3) no
C3A C4A C5A C6A . . . . 1.8(3) no
S4A C4A C5A C6A . . . . -174.16(13) no
C4A C5A C6A C1A . . . . -0.5(3) no
C1A C11A C21A C31A . . . . -179.60(18) no
C21A C11A C61A C51A . . . . -0.8(3) no
C1A C11A C61A C51A . . . . 179.60(16) no
C61A C11A C21A C31A . . . . 0.8(3) no
C11A C21A C31A C41A . . . . -0.7(3) no
C21A C31A C41A C51A . . . . 0.6(3) no
C21A C31A C41A S41A . . . . -177.32(16) no
C31A C41A C51A C61A . . . . -0.6(3) no
S41A C41A C51A C61A . . . . 177.33(13) no
C41A C51A C61A C11A . . . . 0.7(3) no
C2B C1B C6B C5B . . . . 0.1(3) no
C2B C1B C1B C6B . . 2_766 2_766 0.3(3) no
C6B C1B C1B C6B . . 2_766 2_766 -180.00(19) no
C6B C1B C1B C2B . . 2_766 2_766 -0.3(3) no
C1B C1B C2B C3B 2_766 . . . 179.69(16) no
C2B C1B C1B C2B . . 2_766 2_766 180.00(17) no
C1B C1B C6B C5B 2_766 . . . -179.65(19) no
C6B C1B C2B C3B . . . . 0.0(3) no
C1B C2B C3B C4B . . . . 0.8(3) no
C2B C3B C4B S4B . . . . 176.90(14) no
C2B C3B C4B C5B . . . . -1.5(3) no
C3B C4B C5B C6B . . . . 1.6(3) no
S4B C4B C5B C6B . . . . -176.87(17) no
C4B C5B C6B C1B . . . . -0.9(3) no
N1C C2C C3C C4C . . . . 50.99(19) no
C2C C3C C4C C41C . . . . -174.92(14) no
C2C C3C C4C C5C . . . . -51.75(19) no
C3C C4C C41C N41C . . . . -71.7(2) no
C3C C4C C41C O41C . . . . 107.02(19) no
C5C C4C C41C N41C . . . . 166.30(18) no
C41C C4C C5C C6C . . . . 179.63(14) no
C3C C4C C5C C6C . . . . 57.26(18) no
C5C C4C C41C O41C . . . . -15.0(2) no
C4C C5C C6C N1C . . . . -61.90(18) no
N1D C2D C3D C4D . . . . -57.77(17) no
C2D C3D C4D C41D . . . . 175.04(14) no
C2D C3D C4D C5D . . . . 54.23(19) no
C3D C4D C41D O41D . . . . -12.3(2) no
C3D C4D C41D N41D . . . . 169.59(18) no
C5D C4D C41D N41D . . . . -69.2(2) no
C5D C4D C41D O41D . . . . 108.90(19) no
C3D C4D C5D C6D . . . . -53.70(19) no
C41D C4D C5D C6D . . . . -175.91(14) no
C4D C5D C6D N1D . . . . 56.29(18) no
N1E C2E C3E C4E . . . . -57.49(18) no
C2E C3E C4E C5E . . . . 54.81(19) no
C2E C3E C4E C41E . . . . 175.84(14) no
C41E C4E C5E C6E . . . . -175.66(14) no
C3E C4E C41E O41E . . . . -20.9(2) no
C3E C4E C41E N41E . . . . 161.03(18) no
C5E C4E C41E O41E . . . . 100.16(19) no
C5E C4E C41E N41E . . . . -77.9(2) no
C3E C4E C5E C6E . . . . -54.01(19) no
C4E C5E C6E N1E . . . . 56.66(18) no
